data_7120348
loop_
_publ_author_name
'Li, Yanjun'
'Lei, Meng'
'Yuan, Wei'
'Meggers, E.'
'Gong, Lei'

_publ_section_title
;
 An N-Heterocyclic Carbene Iridium Catalyst with Metal-Centered Chirality
 for Enantioselective Transfer Hydrogenation of Imines
;
_journal_name_full 'Chem. Commun.'
_journal_paper_doi 10.1039/C7CC04691J
_journal_year 2017
_chemical_formula_moiety C40H44N6Ir1,PF6,C2H4Cl2
_chemical_formula_sum 'C42 H48 Cl2 F6 Ir N6 O0 P'
_chemical_formula_weight 1044.93
_chemical_name_systematic
; 
 ? 
;
_space_group_IT_number 9
_symmetry_cell_setting monoclinic
_symmetry_space_group_name_Hall 'C -2yc'
_symmetry_space_group_name_H-M 'C 1 c 1'
_atom_sites_solution_hydrogens geom
_atom_sites_solution_primary direct
_atom_sites_solution_secondary difmap
_audit_creation_method SHELXL-97
_audit_update_record
;
2017-03-17 deposited with the CCDC.
2017-06-27 downloaded from the CCDC.
;
_cell_angle_alpha 90.00
_cell_angle_beta 102.310(3)
_cell_angle_gamma 90.00
_cell_formula_units_Z 4
_cell_length_a 9.2337(17)
_cell_length_b 28.914(5)
_cell_length_c 16.672(3)
_cell_measurement_reflns_used 6168
_cell_measurement_temperature 173(2)
_cell_measurement_theta_max 28.61
_cell_measurement_theta_min 2.44
_cell_volume 4348.8(13)
_computing_cell_refinement 'Bruker SMART'
_computing_data_collection 'Bruker SMART'
_computing_data_reduction 'Bruker SAINT'
_computing_molecular_graphics 'Bruker SHELXTL'
_computing_publication_material 'Bruker SHELXTL'
_computing_structure_refinement 'SHELXL-97 (Sheldrick, 1997)'
_computing_structure_solution 'SHELXS-97 (Sheldrick, 1990)'
_diffrn_ambient_temperature 173(2)
_diffrn_measured_fraction_theta_full 0.991
_diffrn_measured_fraction_theta_max 0.991
_diffrn_measurement_device_type 'CCD area detector'
_diffrn_measurement_method 'phi and omega scans'
_diffrn_radiation_monochromator graphite
_diffrn_radiation_source 'fine-focus sealed tube'
_diffrn_radiation_type MoK\a
_diffrn_radiation_wavelength 0.71073
_diffrn_reflns_av_R_equivalents 0.0219
_diffrn_reflns_av_sigmaI/netI 0.0483
_diffrn_reflns_limit_h_max 11
_diffrn_reflns_limit_h_min -11
_diffrn_reflns_limit_k_max 34
_diffrn_reflns_limit_k_min -35
_diffrn_reflns_limit_l_max 20
_diffrn_reflns_limit_l_min -20
_diffrn_reflns_number 16283
_diffrn_reflns_theta_full 25.99
_diffrn_reflns_theta_max 25.99
_diffrn_reflns_theta_min 1.41
_exptl_absorpt_coefficient_mu 3.293
_exptl_absorpt_correction_T_max 0.6379
_exptl_absorpt_correction_T_min 0.4188
_exptl_absorpt_correction_type empirical
_exptl_absorpt_process_details SADABS
_exptl_crystal_colour Colorless
_exptl_crystal_density_diffrn 1.596
_exptl_crystal_density_meas 1.5
_exptl_crystal_density_method 'not measured'
_exptl_crystal_description Block
_exptl_crystal_F_000 2088
_exptl_crystal_size_max 0.32
_exptl_crystal_size_mid 0.23
_exptl_crystal_size_min 0.15
_refine_diff_density_max 1.201
_refine_diff_density_min -0.634
_refine_diff_density_rms 0.095
_refine_ls_abs_structure_details 'Flack H D (1983), Acta Cryst. A39, 876-881'
_refine_ls_abs_structure_Flack 0.00
_refine_ls_extinction_method none
_refine_ls_goodness_of_fit_ref 1.002
_refine_ls_hydrogen_treatment mixed
_refine_ls_matrix_type full
_refine_ls_number_parameters 523
_refine_ls_number_reflns 8171
_refine_ls_number_restraints 2
_refine_ls_restrained_S_all 1.002
_refine_ls_R_factor_all 0.0364
_refine_ls_R_factor_gt 0.0346
_refine_ls_shift/su_max 0.003
_refine_ls_shift/su_mean 0.000
_refine_ls_structure_factor_coef Fsqd
_refine_ls_weighting_details 'calc w=1/[\s^2^(Fo^2^)+(0.0630P)^2^+0.0000P] where P=(Fo^2^+2Fc^2^)/3'
_refine_ls_weighting_scheme calc
_refine_ls_wR_factor_gt 0.0910
_refine_ls_wR_factor_ref 0.0920
_reflns_number_gt 7720
_reflns_number_total 8171
_reflns_threshold_expression >2sigma(I)
_cod_data_source_file c7cc04691j2.cif
_cod_data_source_block lyjm
_cod_depositor_comments
;
The following automatic conversions were performed:

'_symmetry_cell_setting' value 'Monoclinic' changed to 'monoclinic'
according to
/home/data/users/saulius/crontab/automatic-downloads/rss-feeds/RSC/lib/dictionaries/cif_core.dic
dictionary named 'cif_core.dic' version 2.4.2 from 2011-04-26.

'_exptl_absorpt_correction_type' value 'Empirical' changed to
'empirical' according to
/home/data/users/saulius/crontab/automatic-downloads/rss-feeds/RSC/lib/dictionaries/cif_core.dic
dictionary named 'cif_core.dic' version 2.4.2 from 2011-04-26.

Automatic conversion script
Id: cif_fix_values 4973 2017-02-22 13:04:09Z antanas 
;
_cod_original_cell_volume 4348.7(14)
_cod_original_sg_symbol_H-M Cc
_cod_database_code 7120348

loop_
_symmetry_equiv_pos_as_xyz
'x, y, z'
'x, -y, z+1/2'
'x+1/2, y+1/2, z'
'x+1/2, -y+1/2, z+1/2'

loop_
_atom_site_label
_atom_site_type_symbol
_atom_site_fract_x
_atom_site_fract_y
_atom_site_fract_z
_atom_site_U_iso_or_equiv
_atom_site_adp_type
_atom_site_occupancy
_atom_site_symmetry_multiplicity
_atom_site_calc_flag
_atom_site_refinement_flags
P1 P -0.5207(4) -0.38424(9) -0.53128(15) 0.0819(8) Uani 1 1 d .
Ir1 Ir -0.38574(4) -0.659286(5) -0.35498(3) 0.02941(7) Uani 1 1 d .
N1 N -0.2934(6) -0.74944(19) -0.3999(3) 0.0387(12) Uani 1 1 d .
N2 N -0.4795(6) -0.76540(18) -0.3467(3) 0.0376(12) Uani 1 1 d .
N3 N -0.4238(5) -0.57370(17) -0.4452(3) 0.0327(10) Uani 1 1 d .
N4 N -0.2870(5) -0.55372(17) -0.3304(3) 0.0348(11) Uani 1 1 d .
N5 N -0.5744(7) -0.6472(2) -0.3072(3) 0.0356(12) Uani 1 1 d .
N6 N -0.2595(12) -0.6642(2) -0.2296(6) 0.037(2) Uani 1 1 d .
F1 F -0.665(2) -0.3574(6) -0.5493(9) 0.217(7) Uani 1 1 d .
F2 F -0.5517(17) -0.3922(4) -0.4436(5) 0.193(5) Uani 1 1 d .
F3 F -0.3800(14) -0.4109(4) -0.5036(7) 0.192(5) Uani 1 1 d .
F4 F -0.6101(13) -0.4297(4) -0.5612(7) 0.177(5) Uani 1 1 d .
F5 F -0.4913(12) -0.3778(4) -0.6166(4) 0.150(4) Uani 1 1 d .
F6 F -0.4306(17) -0.3403(2) -0.4951(8) 0.142(4) Uani 1 1 d .
Cl1A Cl -0.8747(5) -0.49420(17) -0.3624(3) 0.1242(14) Uani 1 1 d .
Cl2A Cl -0.5589(3) -0.51015(12) -0.2247(2) 0.0999(9) Uani 1 1 d .
C1S C -0.7063(18) -0.4866(6) -0.3800(8) 0.117(5) Uani 1 1 d .
H1SA H -0.6687 -0.5165 -0.3961 0.140 Uiso 1 1 calc R
H1SB H -0.7118 -0.4648 -0.4263 0.140 Uiso 1 1 calc R
C2S C -0.5935(16) -0.4669(4) -0.3012(10) 0.106(4) Uani 1 1 d .
H2SA H -0.6364 -0.4392 -0.2801 0.127 Uiso 1 1 calc R
H2SB H -0.4995 -0.4577 -0.3164 0.127 Uiso 1 1 calc R
C11 C -0.2072(7) -0.6738(3) -0.4029(4) 0.0315(13) Uani 1 1 d .
C12 C -0.1016(11) -0.6422(4) -0.4222(6) 0.044(2) Uani 1 1 d .
H12A H -0.1099 -0.6104 -0.4096 0.052 Uiso 1 1 calc R
C13 C 0.0119(8) -0.6559(3) -0.4582(5) 0.0419(16) Uani 1 1 d .
C14 C 0.0300(8) -0.7025(3) -0.4720(4) 0.0474(16) Uani 1 1 d .
H14A H 0.1115 -0.7125 -0.4939 0.057 Uiso 1 1 calc R
C15 C -0.0697(8) -0.7346(2) -0.4541(4) 0.0457(16) Uani 1 1 d .
H15A H -0.0577 -0.7666 -0.4641 0.055 Uiso 1 1 calc R
C16 C -0.1869(7) -0.7196(2) -0.4213(4) 0.0376(13) Uani 1 1 d .
C17 C 0.1124(9) -0.6202(3) -0.4820(6) 0.058(2) Uani 1 1 d .
H17A H 0.0818 -0.5894 -0.4676 0.087 Uiso 1 1 calc R
H17B H 0.1068 -0.6218 -0.5413 0.087 Uiso 1 1 calc R
H17C H 0.2145 -0.6261 -0.4527 0.087 Uiso 1 1 calc R
C18 C -0.3958(11) -0.72892(17) -0.3655(5) 0.0277(14) Uani 1 1 d .
C19 C -0.3138(8) -0.7966(2) -0.4072(4) 0.0433(15) Uani 1 1 d .
H19A H -0.2571 -0.8178 -0.4313 0.052 Uiso 1 1 calc R
C21 C -0.5933(7) -0.7633(2) -0.3053(4) 0.0399(14) Uani 1 1 d .
H21A H -0.6243 -0.7342 -0.2885 0.048 Uiso 1 1 calc R
C22 C -0.6614(9) -0.8024(2) -0.2884(4) 0.0506(17) Uani 1 1 d .
C23 C -0.6160(11) -0.8452(2) -0.3199(6) 0.055(2) Uani 1 1 d .
H23A H -0.6668 -0.8728 -0.3117 0.066 Uiso 1 1 calc R
C24 C -0.5053(11) -0.8479(2) -0.3604(5) 0.055(2) Uani 1 1 d .
H24A H -0.4782 -0.8769 -0.3798 0.066 Uiso 1 1 calc R
C25 C -0.4284(8) -0.8065(2) -0.3737(4) 0.0407(15) Uani 1 1 d .
C26 C -0.7785(9) -0.8027(3) -0.2382(5) 0.0543(18) Uani 1 1 d .
C27 C -0.8139(13) -0.7545(4) -0.2127(8) 0.093(3) Uani 1 1 d .
H27A H -0.7238 -0.7402 -0.1804 0.140 Uiso 1 1 calc R
H27B H -0.8893 -0.7562 -0.1794 0.140 Uiso 1 1 calc R
H27C H -0.8515 -0.7358 -0.2617 0.140 Uiso 1 1 calc R
C28 C -0.7275(16) -0.8322(4) -0.1603(7) 0.077(3) Uani 1 1 d .
H28A H -0.6345 -0.8198 -0.1280 0.115 Uiso 1 1 calc R
H28B H -0.7121 -0.8642 -0.1760 0.115 Uiso 1 1 calc R
H28C H -0.8036 -0.8315 -0.1274 0.115 Uiso 1 1 calc R
C29 C -0.9253(11) -0.8227(4) -0.2885(6) 0.082(3) Uani 1 1 d .
H29A H -0.9577 -0.8044 -0.3385 0.123 Uiso 1 1 calc R
H29B H -1.0014 -0.8215 -0.2555 0.123 Uiso 1 1 calc R
H29C H -0.9099 -0.8549 -0.3032 0.123 Uiso 1 1 calc R
C31 C -0.4963(12) -0.6512(3) -0.4690(7) 0.0305(19) Uani 1 1 d .
C32 C -0.5764(9) -0.6837(3) -0.5256(5) 0.0375(17) Uani 1 1 d .
H32A H -0.5762 -0.7151 -0.5089 0.045 Uiso 1 1 calc R
C33 C -0.6557(9) -0.6723(3) -0.6046(5) 0.0410(18) Uani 1 1 d .
C34 C -0.6517(8) -0.6268(3) -0.6309(4) 0.0451(16) Uani 1 1 d .
H34A H -0.7022 -0.6186 -0.6848 0.054 Uiso 1 1 calc R
C35 C -0.5762(7) -0.5933(2) -0.5802(4) 0.0422(14) Uani 1 1 d .
H35A H -0.5748 -0.5622 -0.5982 0.051 Uiso 1 1 calc R
C36 C -0.5025(6) -0.6061(2) -0.5025(3) 0.0316(12) Uani 1 1 d .
C37 C -0.7419(9) -0.7082(3) -0.6586(5) 0.059(2) Uani 1 1 d .
H37A H -0.7883 -0.6943 -0.7115 0.089 Uiso 1 1 calc R
H37B H -0.8188 -0.7208 -0.6324 0.089 Uiso 1 1 calc R
H37C H -0.6752 -0.7332 -0.6676 0.089 Uiso 1 1 calc R
C38 C -0.3609(7) -0.59061(19) -0.3703(4) 0.0300(14) Uani 1 1 d .
C39 C -0.3908(8) -0.5276(2) -0.4538(4) 0.0427(14) Uani 1 1 d .
H39A H -0.4230 -0.5089 -0.5010 0.051 Uiso 1 1 calc R
C41 C -0.2060(8) -0.5522(2) -0.2508(4) 0.0391(14) Uani 1 1 d .
H41A H -0.1958 -0.5794 -0.2180 0.047 Uiso 1 1 calc R
C42 C -0.1413(8) -0.5127(2) -0.2189(4) 0.0420(14) Uani 1 1 d .
C43 C -0.1579(9) -0.4724(2) -0.2702(5) 0.0513(17) Uani 1 1 d .
H43A H -0.1133 -0.4442 -0.2482 0.062 Uiso 1 1 calc R
C44 C -0.2351(9) -0.4733(3) -0.3487(5) 0.0533(17) Uani 1 1 d .
H44A H -0.2430 -0.4462 -0.3816 0.064 Uiso 1 1 calc R
C45 C -0.3033(8) -0.5144(2) -0.3812(4) 0.0401(14) Uani 1 1 d .
C46 C -0.0603(9) -0.5086(2) -0.1311(4) 0.0489(16) Uani 1 1 d .
C47 C -0.1458(11) -0.4754(4) -0.0861(6) 0.078(3) Uani 1 1 d .
H47A H -0.1553 -0.4452 -0.1135 0.117 Uiso 1 1 calc R
H47B H -0.0919 -0.4718 -0.0291 0.117 Uiso 1 1 calc R
H47C H -0.2446 -0.4881 -0.0871 0.117 Uiso 1 1 calc R
C48 C -0.0445(13) -0.5555(3) -0.0875(6) 0.079(3) Uani 1 1 d .
H48A H 0.0096 -0.5768 -0.1162 0.119 Uiso 1 1 calc R
H48B H -0.1431 -0.5681 -0.0877 0.119 Uiso 1 1 calc R
H48C H 0.0102 -0.5515 -0.0307 0.119 Uiso 1 1 calc R
C49 C 0.0949(9) -0.4893(3) -0.1250(5) 0.063(2) Uani 1 1 d .
H49A H 0.1516 -0.5103 -0.1529 0.094 Uiso 1 1 calc R
H49B H 0.1447 -0.4864 -0.0671 0.094 Uiso 1 1 calc R
H49C H 0.0885 -0.4588 -0.1512 0.094 Uiso 1 1 calc R
C51 C -0.6676(11) -0.6350(3) -0.2820(5) 0.039(2) Uani 1 1 d .
C52 C -0.8011(10) -0.6212(4) -0.2507(6) 0.073(3) Uani 1 1 d .
H52A H -0.8757 -0.6082 -0.2957 0.110 Uiso 1 1 calc R
H52B H -0.7732 -0.5980 -0.2073 0.110 Uiso 1 1 calc R
H52C H -0.8421 -0.6485 -0.2285 0.110 Uiso 1 1 calc R
C61 C -0.2057(14) -0.6710(3) -0.1677(7) 0.062(3) Uani 1 1 d .
C62 C -0.134(2) -0.6764(5) -0.0828(8) 0.124(7) Uani 1 1 d .
H62A H -0.1061 -0.7088 -0.0720 0.186 Uiso 1 1 calc R
H62B H -0.2022 -0.6670 -0.0481 0.186 Uiso 1 1 calc R
H62C H -0.0450 -0.6570 -0.0705 0.186 Uiso 1 1 calc R

loop_
_atom_site_aniso_label
_atom_site_aniso_U_11
_atom_site_aniso_U_22
_atom_site_aniso_U_33
_atom_site_aniso_U_23
_atom_site_aniso_U_13
_atom_site_aniso_U_12
P1 0.130(2) 0.0642(15) 0.0449(12) -0.0056(11) 0.0052(13) 0.0282(15)
Ir1 0.03392(11) 0.02556(10) 0.02636(10) -0.00107(16) 0.00110(7) 0.00085(16)
N1 0.045(3) 0.029(3) 0.036(3) -0.004(2) -0.003(2) 0.008(2)
N2 0.043(3) 0.030(3) 0.033(3) 0.000(2) -0.008(2) -0.006(2)
N3 0.036(2) 0.026(2) 0.035(3) 0.005(2) 0.006(2) 0.006(2)
N4 0.037(3) 0.030(3) 0.038(3) -0.004(2) 0.009(2) 0.002(2)
N5 0.037(3) 0.041(3) 0.031(3) -0.007(3) 0.012(2) 0.001(3)
N6 0.042(4) 0.036(4) 0.023(4) 0.010(3) -0.014(3) 0.004(3)
F1 0.254(17) 0.222(13) 0.187(13) -0.037(12) 0.072(12) 0.125(14)
F2 0.311(15) 0.196(11) 0.077(5) -0.044(6) 0.050(7) -0.076(11)
F3 0.233(11) 0.140(8) 0.153(8) -0.001(7) -0.067(8) 0.084(8)
F4 0.223(11) 0.159(9) 0.148(8) -0.079(7) 0.038(8) -0.078(8)
F5 0.181(9) 0.211(10) 0.057(4) 0.016(5) 0.025(5) 0.005(8)
F6 0.199(13) 0.092(7) 0.132(9) -0.017(4) 0.031(9) -0.015(5)
Cl1A 0.075(2) 0.219(4) 0.079(2) 0.016(3) 0.0166(15) 0.025(3)
Cl2A 0.0782(16) 0.111(2) 0.107(2) -0.0278(18) 0.0107(15) 0.0104(15)
C1S 0.140(12) 0.139(13) 0.074(8) 0.001(8) 0.030(8) 0.023(10)
C2S 0.110(9) 0.082(8) 0.140(12) -0.017(8) 0.058(9) -0.006(7)
C11 0.026(3) 0.035(3) 0.033(3) 0.000(3) 0.005(2) 0.006(3)
C12 0.051(6) 0.037(4) 0.039(5) 0.007(4) 0.000(4) 0.016(4)
C13 0.035(4) 0.052(5) 0.039(4) 0.014(3) 0.009(3) 0.012(3)
C14 0.044(4) 0.058(4) 0.040(3) 0.007(3) 0.007(3) 0.015(3)
C15 0.057(4) 0.041(4) 0.037(3) 0.003(3) 0.007(3) 0.021(3)
C16 0.040(3) 0.037(3) 0.032(3) 0.000(2) -0.002(2) 0.005(3)
C17 0.050(4) 0.060(5) 0.067(5) 0.009(4) 0.019(4) 0.006(4)
C18 0.034(3) 0.024(2) 0.017(4) -0.005(2) -0.013(3) 0.003(3)
C19 0.058(4) 0.027(3) 0.038(3) -0.006(3) -0.004(3) 0.009(3)
C21 0.048(4) 0.029(3) 0.038(3) 0.005(2) -0.003(3) -0.003(3)
C22 0.058(4) 0.045(4) 0.042(4) 0.007(3) -0.006(3) -0.015(3)
C23 0.070(6) 0.034(4) 0.056(5) 0.003(3) -0.001(4) -0.014(3)
C24 0.079(6) 0.027(3) 0.052(5) -0.004(3) 0.001(4) -0.006(3)
C25 0.057(4) 0.026(3) 0.033(3) 0.000(2) -0.006(3) -0.002(2)
C26 0.064(4) 0.046(4) 0.050(4) 0.011(3) 0.004(3) -0.018(3)
C27 0.094(7) 0.078(7) 0.121(10) -0.004(6) 0.054(7) -0.024(6)
C28 0.085(8) 0.081(7) 0.055(6) 0.009(5) -0.005(5) -0.002(5)
C29 0.065(6) 0.115(8) 0.058(5) 0.015(6) -0.005(4) -0.033(6)
C31 0.026(4) 0.043(4) 0.018(4) -0.015(3) -0.004(3) -0.003(3)
C32 0.045(4) 0.030(4) 0.034(4) 0.001(3) 0.002(3) 0.003(3)
C33 0.043(4) 0.045(4) 0.035(4) -0.005(3) 0.006(3) 0.008(3)
C34 0.046(4) 0.054(4) 0.033(3) 0.006(3) 0.003(3) 0.011(3)
C35 0.046(4) 0.042(4) 0.039(3) 0.015(3) 0.011(3) 0.007(3)
C36 0.033(3) 0.031(3) 0.030(3) 0.001(2) 0.007(2) 0.004(2)
C37 0.067(5) 0.059(5) 0.043(4) -0.005(3) -0.010(3) -0.006(4)
C38 0.041(4) 0.021(2) 0.026(4) -0.002(2) 0.004(2) 0.002(2)
C39 0.051(4) 0.033(3) 0.045(4) 0.007(3) 0.012(3) 0.005(3)
C41 0.052(4) 0.027(3) 0.038(3) -0.003(2) 0.008(3) -0.006(3)
C42 0.050(4) 0.036(3) 0.041(3) -0.006(3) 0.013(3) -0.011(3)
C43 0.061(4) 0.028(3) 0.063(4) -0.007(3) 0.008(3) -0.007(3)
C44 0.060(4) 0.037(4) 0.063(5) 0.002(3) 0.011(4) -0.009(3)
C45 0.047(3) 0.030(3) 0.045(4) 0.005(3) 0.011(3) 0.001(3)
C46 0.059(4) 0.041(4) 0.046(4) -0.012(3) 0.009(3) -0.015(3)
C47 0.064(5) 0.104(8) 0.068(6) -0.041(6) 0.019(4) -0.015(5)
C48 0.109(8) 0.064(6) 0.051(5) -0.008(4) -0.011(5) -0.027(5)
C49 0.054(5) 0.070(6) 0.062(6) -0.019(4) 0.009(4) -0.012(4)
C51 0.043(5) 0.044(5) 0.028(4) -0.001(3) 0.002(3) -0.005(4)
C52 0.059(5) 0.106(8) 0.058(5) -0.026(5) 0.022(4) 0.006(5)
C61 0.097(8) 0.026(4) 0.050(6) 0.000(4) -0.010(5) -0.005(4)
C62 0.219(18) 0.057(7) 0.056(7) 0.001(6) -0.061(9) -0.009(10)

loop_
_atom_type_symbol
_atom_type_description
_atom_type_scat_dispersion_real
_atom_type_scat_dispersion_imag
_atom_type_scat_source
C C 0.0033 0.0016 'International Tables Vol C Tables 4.2.6.8 and 6.1.1.4'
H H 0.0000 0.0000 'International Tables Vol C Tables 4.2.6.8 and 6.1.1.4'
N N 0.0061 0.0033 'International Tables Vol C Tables 4.2.6.8 and 6.1.1.4'
O O 0.0106 0.0060 'International Tables Vol C Tables 4.2.6.8 and 6.1.1.4'
F F 0.0171 0.0103 'International Tables Vol C Tables 4.2.6.8 and 6.1.1.4'
P P 0.1023 0.0942 'International Tables Vol C Tables 4.2.6.8 and 6.1.1.4'
Cl Cl 0.1484 0.1585 'International Tables Vol C Tables 4.2.6.8 and 6.1.1.4'
Ir Ir -1.4442 7.9887 'International Tables Vol C Tables 4.2.6.8 and 6.1.1.4'

loop_
_geom_angle_atom_site_label_1
_geom_angle_atom_site_label_2
_geom_angle_atom_site_label_3
_geom_angle
F3 P1 F1 173.6(8)
F3 P1 F5 92.0(7)
F1 P1 F5 94.4(8)
F3 P1 F2 87.5(8)
F1 P1 F2 86.2(9)
F5 P1 F2 178.6(7)
F3 P1 F6 86.8(7)
F1 P1 F6 91.8(9)
F5 P1 F6 94.3(7)
F2 P1 F6 86.9(6)
F3 P1 F4 91.7(7)
F1 P1 F4 89.2(9)
F5 P1 F4 89.5(6)
F2 P1 F4 89.2(6)
F6 P1 F4 175.9(7)
C31 Ir1 C18 91.7(3)
C31 Ir1 C38 79.1(3)
C18 Ir1 C38 166.4(3)
C31 Ir1 C11 86.7(4)
C18 Ir1 C11 77.6(4)
C38 Ir1 C11 91.7(3)
C31 Ir1 N5 92.6(4)
C18 Ir1 N5 100.0(4)
C38 Ir1 N5 90.6(2)
C11 Ir1 N5 177.5(3)
C31 Ir1 N6 176.8(4)
C18 Ir1 N6 91.3(3)
C38 Ir1 N6 97.7(3)
C11 Ir1 N6 92.9(4)
N5 Ir1 N6 88.0(3)
C18 N1 C19 112.3(6)
C18 N1 C16 115.4(6)
C19 N1 C16 132.3(6)
C21 N2 C18 127.1(6)
C21 N2 C25 123.4(5)
C18 N2 C25 109.5(6)
C38 N3 C39 112.6(5)
C38 N3 C36 116.1(5)
C39 N3 C36 131.1(5)
C38 N4 C41 127.5(5)
C38 N4 C45 111.2(5)
C41 N4 C45 121.4(5)
C51 N5 Ir1 170.7(7)
C61 N6 Ir1 172.1(9)
C2S C1S Cl1A 112.0(9)
C2S C1S H1SA 109.2
Cl1A C1S H1SA 109.2
C2S C1S H1SB 109.2
Cl1A C1S H1SB 109.2
H1SA C1S H1SB 107.9
C1S C2S Cl2A 109.1(10)
C1S C2S H2SA 109.9
Cl2A C2S H2SA 109.9
C1S C2S H2SB 109.9
Cl2A C2S H2SB 109.9
H2SA C2S H2SB 108.3
C16 C11 C12 115.7(7)
C16 C11 Ir1 116.5(5)
C12 C11 Ir1 127.7(7)
C13 C12 C11 122.5(9)
C13 C12 H12A 118.7
C11 C12 H12A 118.7
C12 C13 C14 119.0(8)
C12 C13 C17 119.4(8)
C14 C13 C17 121.6(7)
C13 C14 C15 120.5(7)
C13 C14 H14A 119.7
C15 C14 H14A 119.7
C16 C15 C14 119.2(6)
C16 C15 H15A 120.4
C14 C15 H15A 120.4
C11 C16 C15 122.9(7)
C11 C16 N1 113.3(6)
C15 C16 N1 123.7(6)
C13 C17 H17A 109.5
C13 C17 H17B 109.5
H17A C17 H17B 109.5
C13 C17 H17C 109.5
H17A C17 H17C 109.5
H17B C17 H17C 109.5
N1 C18 N2 103.8(5)
N1 C18 Ir1 116.9(6)
N2 C18 Ir1 139.3(7)
C25 C19 N1 106.4(6)
C25 C19 H19A 126.8
N1 C19 H19A 126.8
C22 C21 N2 120.4(7)
C22 C21 H21A 119.8
N2 C21 H21A 119.8
C21 C22 C23 117.3(7)
C21 C22 C26 122.9(7)
C23 C22 C26 119.9(7)
C24 C23 C22 123.1(7)
C24 C23 H23A 118.5
C22 C23 H23A 118.5
C23 C24 C25 119.0(7)
C23 C24 H24A 120.5
C25 C24 H24A 120.5
C19 C25 N2 108.0(5)
C19 C25 C24 135.2(7)
N2 C25 C24 116.8(7)
C22 C26 C27 112.0(6)
C22 C26 C28 110.3(8)
C27 C26 C28 108.6(9)
C22 C26 C29 110.6(7)
C27 C26 C29 106.2(9)
C28 C26 C29 109.0(8)
C26 C27 H27A 109.5
C26 C27 H27B 109.5
H27A C27 H27B 109.5
C26 C27 H27C 109.5
H27A C27 H27C 109.5
H27B C27 H27C 109.5
C26 C28 H28A 109.5
C26 C28 H28B 109.5
H28A C28 H28B 109.5
C26 C28 H28C 109.5
H28A C28 H28C 109.5
H28B C28 H28C 109.5
C26 C29 H29A 109.5
C26 C29 H29B 109.5
H29A C29 H29B 109.5
C26 C29 H29C 109.5
H29A C29 H29C 109.5
H29B C29 H29C 109.5
C36 C31 C32 112.0(8)
C36 C31 Ir1 117.3(6)
C32 C31 Ir1 130.7(7)
C33 C32 C31 124.3(8)
C33 C32 H32A 117.9
C31 C32 H32A 117.9
C34 C33 C32 118.2(8)
C34 C33 C37 121.1(7)
C32 C33 C37 120.7(9)
C35 C34 C33 121.2(7)
C35 C34 H34A 119.4
C33 C34 H34A 119.4
C34 C35 C36 118.3(6)
C34 C35 H35A 120.8
C36 C35 H35A 120.8
C35 C36 C31 126.0(7)
C35 C36 N3 122.3(5)
C31 C36 N3 111.7(6)
C33 C37 H37A 109.5
C33 C37 H37B 109.5
H37A C37 H37B 109.5
C33 C37 H37C 109.5
H37A C37 H37C 109.5
H37B C37 H37C 109.5
N3 C38 N4 103.9(5)
N3 C38 Ir1 115.7(4)
N4 C38 Ir1 140.0(5)
C45 C39 N3 106.4(6)
C45 C39 H39A 126.8
N3 C39 H39A 126.8
C42 C41 N4 120.7(6)
C42 C41 H41A 119.6
N4 C41 H41A 119.6
C41 C42 C43 118.2(6)
C41 C42 C46 122.7(6)
C43 C42 C46 119.0(6)
C44 C43 C42 122.0(6)
C44 C43 H43A 119.0
C42 C43 H43A 119.0
C43 C44 C45 119.5(7)
C43 C44 H44A 120.3
C45 C44 H44A 120.3
C39 C45 C44 135.9(7)
C39 C45 N4 105.9(6)
C44 C45 N4 118.2(6)
C42 C46 C49 111.1(6)
C42 C46 C48 111.7(6)
C49 C46 C48 107.4(7)
C42 C46 C47 109.0(7)
C49 C46 C47 108.3(6)
C48 C46 C47 109.2(8)
C46 C47 H47A 109.5
C46 C47 H47B 109.5
H47A C47 H47B 109.5
C46 C47 H47C 109.5
H47A C47 H47C 109.5
H47B C47 H47C 109.5
C46 C48 H48A 109.5
C46 C48 H48B 109.5
H48A C48 H48B 109.5
C46 C48 H48C 109.5
H48A C48 H48C 109.5
H48B C48 H48C 109.5
C46 C49 H49A 109.5
C46 C49 H49B 109.5
H49A C49 H49B 109.5
C46 C49 H49C 109.5
H49A C49 H49C 109.5
H49B C49 H49C 109.5
N5 C51 C52 175.7(11)
C51 C52 H52A 109.5
C51 C52 H52B 109.5
H52A C52 H52B 109.5
C51 C52 H52C 109.5
H52A C52 H52C 109.5
H52B C52 H52C 109.5
N6 C61 C62 175.6(12)
C61 C62 H62A 109.5
C61 C62 H62B 109.5
H62A C62 H62B 109.5
C61 C62 H62C 109.5
H62A C62 H62C 109.5
H62B C62 H62C 109.5

loop_
_geom_bond_atom_site_label_1
_geom_bond_atom_site_label_2
_geom_bond_distance
P1 F3 1.497(10)
P1 F1 1.513(13)
P1 F5 1.515(8)
P1 F2 1.565(10)
P1 F6 1.568(10)
P1 F4 1.574(9)
Ir1 C31 1.971(11)
Ir1 C18 2.021(5)
Ir1 C38 2.021(5)
Ir1 C11 2.023(6)
Ir1 N5 2.094(6)
Ir1 N6 2.170(9)
N1 C18 1.344(11)
N1 C19 1.378(9)
N1 C16 1.410(9)
N2 C21 1.376(9)
N2 C18 1.382(10)
N2 C25 1.388(8)
N3 C38 1.351(8)
N3 C39 1.381(8)
N3 C36 1.421(8)
N4 C38 1.361(8)
N4 C41 1.379(8)
N4 C45 1.408(8)
N5 C51 1.094(11)
N6 C61 1.063(15)
Cl1A C1S 1.657(17)
Cl2A C2S 1.767(15)
C1S C2S 1.60(2)
C1S H1SA 0.9900
C1S H1SB 0.9900
C2S H2SA 0.9900
C2S H2SB 0.9900
C11 C16 1.382(10)
C11 C12 1.421(14)
C12 C13 1.374(13)
C12 H12A 0.9500
C13 C14 1.382(10)
C13 C17 1.497(11)
C14 C15 1.384(11)
C14 H14A 0.9500
C15 C16 1.382(9)
C15 H15A 0.9500
C17 H17A 0.9800
C17 H17B 0.9800
C17 H17C 0.9800
C19 C25 1.328(10)
C19 H19A 0.9500
C21 C22 1.353(9)
C21 H21A 0.9500
C22 C23 1.442(12)
C22 C26 1.502(12)
C23 C24 1.341(15)
C23 H23A 0.9500
C24 C25 1.435(10)
C24 H24A 0.9500
C26 C27 1.514(14)
C26 C28 1.540(13)
C26 C29 1.546(12)
C27 H27A 0.9800
C27 H27B 0.9800
C27 H27C 0.9800
C28 H28A 0.9800
C28 H28B 0.9800
C28 H28C 0.9800
C29 H29A 0.9800
C29 H29B 0.9800
C29 H29C 0.9800
C31 C36 1.416(11)
C31 C32 1.421(12)
C32 C33 1.402(12)
C32 H32A 0.9500
C33 C34 1.391(13)
C33 C37 1.489(12)
C34 C35 1.372(10)
C34 H34A 0.9500
C35 C36 1.378(8)
C35 H35A 0.9500
C37 H37A 0.9800
C37 H37B 0.9800
C37 H37C 0.9800
C39 C45 1.359(10)
C39 H39A 0.9500
C41 C42 1.345(9)
C41 H41A 0.9500
C42 C43 1.433(10)
C42 C46 1.500(10)
C43 C44 1.352(11)
C43 H43A 0.9500
C44 C45 1.398(10)
C44 H44A 0.9500
C46 C49 1.521(11)
C46 C48 1.530(13)
C46 C47 1.534(12)
C47 H47A 0.9800
C47 H47B 0.9800
C47 H47C 0.9800
C48 H48A 0.9800
C48 H48B 0.9800
C48 H48C 0.9800
C49 H49A 0.9800
C49 H49B 0.9800
C49 H49C 0.9800
C51 C52 1.491(13)
C52 H52A 0.9800
C52 H52B 0.9800
C52 H52C 0.9800
C61 C62 1.437(15)
C62 H62A 0.9800
C62 H62B 0.9800
C62 H62C 0.9800

loop_
_geom_torsion_atom_site_label_1
_geom_torsion_atom_site_label_2
_geom_torsion_atom_site_label_3
_geom_torsion_atom_site_label_4
_geom_torsion
C31 Ir1 N5 C51 -90(4)
C18 Ir1 N5 C51 177(4)
C38 Ir1 N5 C51 -11(4)
C11 Ir1 N5 C51 -163(6)
N6 Ir1 N5 C51 86(4)
C31 Ir1 N6 C61 169(7)
C18 Ir1 N6 C61 -30(8)
C38 Ir1 N6 C61 160(8)
C11 Ir1 N6 C61 -108(8)
N5 Ir1 N6 C61 70(8)
Cl1A C1S C2S Cl2A 69.1(12)
C31 Ir1 C11 C16 -89.4(5)
C18 Ir1 C11 C16 3.1(5)
C38 Ir1 C11 C16 -168.4(5)
N5 Ir1 C11 C16 -16(7)
N6 Ir1 C11 C16 93.8(5)
C31 Ir1 C11 C12 88.5(7)
C18 Ir1 C11 C12 -179.0(7)
C38 Ir1 C11 C12 9.6(7)
N5 Ir1 C11 C12 162(6)
N6 Ir1 C11 C12 -88.2(7)
C16 C11 C12 C13 1.1(12)
Ir1 C11 C12 C13 -176.9(6)
C11 C12 C13 C14 -3.9(12)
C11 C12 C13 C17 175.8(8)
C12 C13 C14 C15 3.7(11)
C17 C13 C14 C15 -176.1(7)
C13 C14 C15 C16 -0.7(10)
C12 C11 C16 C15 2.0(10)
Ir1 C11 C16 C15 -179.8(5)
C12 C11 C16 N1 179.2(6)
Ir1 C11 C16 N1 -2.6(7)
C14 C15 C16 C11 -2.2(10)
C14 C15 C16 N1 -179.1(6)
C18 N1 C16 C11 0.0(8)
C19 N1 C16 C11 -179.8(7)
C18 N1 C16 C15 177.1(6)
C19 N1 C16 C15 -2.7(11)
C19 N1 C18 N2 3.0(7)
C16 N1 C18 N2 -176.8(5)
C19 N1 C18 Ir1 -177.5(5)
C16 N1 C18 Ir1 2.7(7)
C21 N2 C18 N1 175.4(6)
C25 N2 C18 N1 -2.5(7)
C21 N2 C18 Ir1 -3.9(12)
C25 N2 C18 Ir1 178.2(6)
C31 Ir1 C18 N1 83.1(6)
C38 Ir1 C18 N1 35.9(19)
C11 Ir1 C18 N1 -3.1(5)
N5 Ir1 C18 N1 176.1(5)
N6 Ir1 C18 N1 -95.8(6)
C31 Ir1 C18 N2 -97.6(8)
C38 Ir1 C18 N2 -144.8(12)
C11 Ir1 C18 N2 176.2(8)
N5 Ir1 C18 N2 -4.7(8)
N6 Ir1 C18 N2 83.5(8)
C18 N1 C19 C25 -2.4(8)
C16 N1 C19 C25 177.4(6)
C18 N2 C21 C22 -177.2(6)
C25 N2 C21 C22 0.4(9)
N2 C21 C22 C23 -3.8(10)
N2 C21 C22 C26 175.4(6)
C21 C22 C23 C24 3.9(12)
C26 C22 C23 C24 -175.3(8)
C22 C23 C24 C25 -0.5(13)
N1 C19 C25 N2 0.6(7)
N1 C19 C25 C24 -179.2(7)
C21 N2 C25 C19 -176.8(6)
C18 N2 C25 C19 1.2(7)
C21 N2 C25 C24 3.1(9)
C18 N2 C25 C24 -178.9(6)
C23 C24 C25 C19 176.9(8)
C23 C24 C25 N2 -3.0(11)
C21 C22 C26 C27 2.4(11)
C23 C22 C26 C27 -178.4(9)
C21 C22 C26 C28 -118.7(8)
C23 C22 C26 C28 60.5(10)
C21 C22 C26 C29 120.7(8)
C23 C22 C26 C29 -60.1(10)
C18 Ir1 C31 C36 -169.4(7)
C38 Ir1 C31 C36 0.4(7)
C11 Ir1 C31 C36 -91.9(7)
N5 Ir1 C31 C36 90.5(7)
N6 Ir1 C31 C36 -9(11)
C18 Ir1 C31 C32 11.9(10)
C38 Ir1 C31 C32 -178.2(10)
C11 Ir1 C31 C32 89.4(10)
N5 Ir1 C31 C32 -88.2(10)
N6 Ir1 C31 C32 172(9)
C36 C31 C32 C33 -1.6(13)
Ir1 C31 C32 C33 177.2(7)
C31 C32 C33 C34 2.5(12)
C31 C32 C33 C37 -177.4(9)
C32 C33 C34 C35 -2.0(11)
C37 C33 C34 C35 177.9(7)
C33 C34 C35 C36 0.7(10)
C34 C35 C36 C31 0.2(10)
C34 C35 C36 N3 -178.7(6)
C32 C31 C36 C35 0.2(12)
Ir1 C31 C36 C35 -178.7(5)
C32 C31 C36 N3 179.2(7)
Ir1 C31 C36 N3 0.3(9)
C38 N3 C36 C35 177.8(5)
C39 N3 C36 C35 -7.2(10)
C38 N3 C36 C31 -1.2(8)
C39 N3 C36 C31 173.8(7)
C39 N3 C38 N4 0.5(6)
C36 N3 C38 N4 176.5(5)
C39 N3 C38 Ir1 -174.3(4)
C36 N3 C38 Ir1 1.6(6)
C41 N4 C38 N3 178.6(5)
C45 N4 C38 N3 -0.7(6)
C41 N4 C38 Ir1 -8.6(10)
C45 N4 C38 Ir1 172.0(5)
C31 Ir1 C38 N3 -1.1(5)
C18 Ir1 C38 N3 47.2(17)
C11 Ir1 C38 N3 85.2(4)
N5 Ir1 C38 N3 -93.7(4)
N6 Ir1 C38 N3 178.3(5)
C31 Ir1 C38 N4 -173.3(7)
C18 Ir1 C38 N4 -125.0(14)
C11 Ir1 C38 N4 -87.0(7)
N5 Ir1 C38 N4 94.2(6)
N6 Ir1 C38 N4 6.2(7)
C38 N3 C39 C45 -0.2(7)
C36 N3 C39 C45 -175.3(6)
C38 N4 C41 C42 -178.5(6)
C45 N4 C41 C42 0.8(9)
N4 C41 C42 C43 -0.5(10)
N4 C41 C42 C46 176.0(6)
C41 C42 C43 C44 -0.4(11)
C46 C42 C43 C44 -177.1(7)
C42 C43 C44 C45 1.0(12)
N3 C39 C45 C44 -178.5(8)
N3 C39 C45 N4 -0.3(7)
C43 C44 C45 C39 177.3(8)
C43 C44 C45 N4 -0.7(11)
C38 N4 C45 C39 0.6(7)
C41 N4 C45 C39 -178.7(6)
C38 N4 C45 C44 179.2(6)
C41 N4 C45 C44 -0.1(9)
C41 C42 C46 C49 127.3(7)
C43 C42 C46 C49 -56.2(9)
C41 C42 C46 C48 7.3(11)
C43 C42 C46 C48 -176.2(8)
C41 C42 C46 C47 -113.4(8)
C43 C42 C46 C47 63.1(9)
Ir1 N5 C51 C52 151(12)
Ir1 N6 C61 C62 -139(17)
